data_7212785
loop_
_publ_author_name
'Lee, Kwang-Ming'
'Lee, Ching-Kuan'
'Lin, Ivan J. B.'

_publ_section_title
;
 N,N&#x2032;-Dihexylbenzimidazolium salts. Anion-controlled bilayer
 structures via\p--\p dimer or C--H&#x22EF;\p catemer motifs
;
_journal_issue 12
_journal_name_full CrystEngComm
_journal_page_first 4347
_journal_paper_doi 10.1039/c0ce00105h
_journal_volume 12
_journal_year 2010
_chemical_formula_sum 'C19 H31 F6 N2 P'
_chemical_formula_weight 432.43
_chemical_name_common '1,3-dihexyl-benzimidazolium hexaflorophosphate'
_chemical_name_systematic
;
?
;
_space_group_IT_number 19
_symmetry_cell_setting orthorhombic
_symmetry_space_group_name_Hall 'P 2ac 2ab'
_symmetry_space_group_name_H-M 'P 21 21 21'
_atom_sites_solution_hydrogens geom
_atom_sites_solution_primary direct
_atom_sites_solution_secondary difmap
_audit_creation_method SHELXL-97
_cell_angle_alpha 90.00
_cell_angle_beta 90.00
_cell_angle_gamma 90.00
_cell_formula_units_Z 4
_cell_length_a 8.5636(15)
_cell_length_b 9.392(6)
_cell_length_c 28.1899(17)
_cell_measurement_reflns_used 19
_cell_measurement_temperature 296(2)
_cell_measurement_theta_max 8.27
_cell_measurement_theta_min 4.84
_cell_volume 2267.3(15)
_computing_cell_refinement 'Siemens XSCANS'
_computing_data_collection 'Siemens XSCANS'
_computing_data_reduction 'Siemens SHELXTL'
_computing_molecular_graphics 'Siemens SHELXTL'
_computing_publication_material 'Siemens SHELXTL'
_computing_structure_refinement 'Siemens SHELXTL'
_computing_structure_solution 'Siemens SHELXTL'
_diffrn_ambient_temperature 296(2)
_diffrn_measured_fraction_theta_full 0.934
_diffrn_measured_fraction_theta_max 0.934
_diffrn_measurement_device_type 'Siemens P4'
_diffrn_measurement_method '\w scans'
_diffrn_radiation_monochromator graphite
_diffrn_radiation_source 'fine-focus sealed tube'
_diffrn_radiation_type MoK\a
_diffrn_radiation_wavelength 0.71073
_diffrn_reflns_av_R_equivalents 0.0284
_diffrn_reflns_av_sigmaI/netI 0.0870
_diffrn_reflns_limit_h_max 9
_diffrn_reflns_limit_h_min -1
_diffrn_reflns_limit_k_max 10
_diffrn_reflns_limit_k_min -1
_diffrn_reflns_limit_l_max 30
_diffrn_reflns_limit_l_min -1
_diffrn_reflns_number 2166
_diffrn_reflns_theta_full 22.49
_diffrn_reflns_theta_max 22.49
_diffrn_reflns_theta_min 2.29
_diffrn_standards_decay_% 4.82
_diffrn_standards_interval_count 48
_diffrn_standards_number 3
_exptl_absorpt_coefficient_mu 0.176
_exptl_absorpt_correction_T_max 0.9657
_exptl_absorpt_correction_T_min 0.9173
_exptl_absorpt_correction_type empirical
_exptl_crystal_colour colorless
_exptl_crystal_density_diffrn 1.267
_exptl_crystal_density_method 'not measured'
_exptl_crystal_description plate
_exptl_crystal_F_000 912
_exptl_crystal_size_max 0.50
_exptl_crystal_size_mid 0.20
_exptl_crystal_size_min 0.20
_refine_diff_density_max 0.382
_refine_diff_density_min -0.246
_refine_diff_density_rms 0.061
_refine_ls_abs_structure_details 'Flack H D (1983), Acta Cryst. A39, 876-881'
_refine_ls_abs_structure_Flack 0.8(6)
_refine_ls_extinction_coef 0.0033(13)
_refine_ls_extinction_expression Fc^*^=kFc[1+0.001xFc^2^\l^3^/sin(2\q)]^-1/4^
_refine_ls_extinction_method SHELXL
_refine_ls_goodness_of_fit_ref 0.995
_refine_ls_hydrogen_treatment constr
_refine_ls_matrix_type full
_refine_ls_number_parameters 250
_refine_ls_number_reflns 1985
_refine_ls_number_restraints 0
_refine_ls_restrained_S_all 0.995
_refine_ls_R_factor_all 0.1643
_refine_ls_R_factor_gt 0.0829
_refine_ls_shift/su_max 0.000
_refine_ls_shift/su_mean 0.000
_refine_ls_structure_factor_coef Fsqd
_refine_ls_weighting_details 'calc w=1/[\s^2^(Fo^2^)+(0.1031P)^2^+3.7254P] where P=(Fo^2^+2Fc^2^)/3'
_refine_ls_weighting_scheme calc
_refine_ls_wR_factor_gt 0.1889
_refine_ls_wR_factor_ref 0.2470
_reflns_number_gt 1056
_reflns_number_total 1985
_reflns_threshold_expression >2sigma(I)
_cod_data_source_file c0ce00105h.txt
_cod_data_source_block 3
_cod_depositor_comments
;
The following automatic conversions were performed:

'_symmetry_cell_setting' value 'Orthorhombic' changed to
'orthorhombic' according to
/home/saulius/struct/CIF-dictionaries/cif_core.dic dictionary named
'cif_core.dic' version 2.4.2 from 2011-04-26.

Automatic conversion script
Id: cif_fix_values 1891 2012-01-12 08:04:46Z andrius 
;
_cod_original_cell_volume 2267.3(14)
_cod_original_sg_symbol_H-M 'P2(1)2(1)2(1) '
_cod_database_code 7212785

loop_
_symmetry_equiv_pos_as_xyz
'x, y, z'
'-x+1/2, -y, z+1/2'
'-x, y+1/2, -z+1/2'
'x+1/2, -y+1/2, -z'

loop_
_atom_site_label
_atom_site_type_symbol
_atom_site_fract_x
_atom_site_fract_y
_atom_site_fract_z
_atom_site_U_iso_or_equiv
_atom_site_adp_type
_atom_site_occupancy
_atom_site_symmetry_multiplicity
_atom_site_calc_flag
_atom_site_refinement_flags
_atom_site_disorder_assembly
_atom_site_disorder_group
P1 P 0.4668(4) 0.1693(4) 0.18830(14) 0.0732(11) Uani 1 1 d . . .
F1 F 0.3882(19) 0.0786(13) 0.1522(4) 0.237(8) Uani 1 1 d . . .
F2 F 0.5546(13) 0.2594(11) 0.2251(3) 0.175(5) Uani 1 1 d . . .
F3 F 0.6252(11) 0.1547(15) 0.1621(4) 0.193(5) Uani 1 1 d . . .
F4 F 0.4980(15) 0.0369(10) 0.2184(5) 0.200(6) Uani 1 1 d . . .
F5 F 0.3117(9) 0.1777(13) 0.2149(3) 0.156(4) Uani 1 1 d . . .
F6 F 0.4415(13) 0.3009(9) 0.1578(4) 0.175(5) Uani 1 1 d . . .
N1 N 0.7196(11) 0.6384(11) 0.1744(4) 0.064(3) Uani 1 1 d . . .
N2 N 0.9115(13) 0.4875(10) 0.1822(4) 0.074(3) Uani 1 1 d . B .
C1 C 0.7594(15) 0.5048(13) 0.1740(4) 0.065(3) Uani 1 1 d . . .
H1A H 0.6901 0.4302 0.1687 0.078 Uiso 1 1 calc R . .
C2 C 0.9714(14) 0.6242(11) 0.1881(4) 0.059(3) Uani 1 1 d . . .
C3 C 1.1261(15) 0.6648(16) 0.1980(4) 0.081(4) Uani 1 1 d . . .
H3A H 1.2068 0.5993 0.2014 0.097 Uiso 1 1 calc R . .
C4 C 1.1490(16) 0.8119(17) 0.2024(5) 0.085(4) Uani 1 1 d . . .
H4A H 1.2482 0.8451 0.2100 0.103 Uiso 1 1 calc R . .
C5 C 1.0316(18) 0.9091(13) 0.1959(5) 0.084(4) Uani 1 1 d . . .
H5A H 1.0525 1.0061 0.1980 0.101 Uiso 1 1 calc R . .
C6 C 0.8815(15) 0.8623(12) 0.1861(5) 0.073(4) Uani 1 1 d . . .
H6A H 0.8011 0.9275 0.1818 0.087 Uiso 1 1 calc R . .
C7 C 0.8528(13) 0.7197(12) 0.1829(4) 0.055(3) Uani 1 1 d . . .
C8 C 0.5647(12) 0.6941(16) 0.1633(5) 0.091(4) Uani 1 1 d . . .
H8A H 0.5427 0.7735 0.1843 0.109 Uiso 1 1 calc R . .
H8B H 0.4879 0.6206 0.1697 0.109 Uiso 1 1 calc R . .
C9 C 0.5463(18) 0.7426(19) 0.1132(6) 0.130(6) Uani 1 1 d . . .
H9A H 0.4398 0.7750 0.1089 0.156 Uiso 1 1 calc R . .
H9B H 0.6143 0.8239 0.1082 0.156 Uiso 1 1 calc R . .
C10 C 0.581(2) 0.6355(18) 0.0762(5) 0.121(6) Uani 1 1 d . . .
H10A H 0.6894 0.6070 0.0791 0.146 Uiso 1 1 calc R . .
H10B H 0.5170 0.5520 0.0818 0.146 Uiso 1 1 calc R . .
C11 C 0.553(2) 0.686(2) 0.0273(7) 0.151(7) Uani 1 1 d . . .
H11A H 0.4434 0.7111 0.0247 0.181 Uiso 1 1 calc R . .
H11B H 0.6122 0.7735 0.0230 0.181 Uiso 1 1 calc R . .
C12 C 0.590(3) 0.594(2) -0.0106(6) 0.160(8) Uani 1 1 d . . .
H12A H 0.5335 0.5060 -0.0057 0.192 Uiso 1 1 calc R . .
H12B H 0.7003 0.5726 -0.0087 0.192 Uiso 1 1 calc R . .
C13 C 0.556(3) 0.644(2) -0.0595(7) 0.206(10) Uani 1 1 d . . .
H13A H 0.5772 0.5686 -0.0816 0.309 Uiso 1 1 calc R . .
H13B H 0.6214 0.7244 -0.0668 0.309 Uiso 1 1 calc R . .
H13C H 0.4485 0.6715 -0.0619 0.309 Uiso 1 1 calc R . .
C14 C 0.9977(17) 0.3519(13) 0.1794(5) 0.101(5) Uani 1 1 d . . .
H14A H 0.9283 0.2733 0.1867 0.122 Uiso 1 1 calc R A 1
H14B H 1.0821 0.3517 0.2024 0.122 Uiso 1 1 calc R A 1
C15 C 1.063(7) 0.334(6) 0.1298(16) 0.146(16) Uiso 0.55(5) 1 d P B 1
H15A H 1.1501 0.2699 0.1350 0.176 Uiso 0.55(5) 1 calc PR B 1
H15B H 0.9839 0.2770 0.1144 0.176 Uiso 0.55(5) 1 calc PR B 1
C16 C 1.109(4) 0.407(3) 0.0982(11) 0.103(12) Uiso 0.55(5) 1 d P B 1
H16A H 1.2099 0.4428 0.1085 0.123 Uiso 0.55(5) 1 calc PR B 1
H16B H 1.0399 0.4880 0.0970 0.123 Uiso 0.55(5) 1 calc PR B 1
C17 C 1.131(6) 0.363(6) 0.0488(18) 0.161(18) Uiso 0.55(5) 1 d P B 1
H17A H 1.1582 0.2623 0.0499 0.193 Uiso 0.55(5) 1 calc PR B 1
H17B H 1.2244 0.4118 0.0378 0.193 Uiso 0.55(5) 1 calc PR B 1
C18 C 1.018(5) 0.377(4) 0.0109(15) 0.143(17) Uiso 0.55(5) 1 d P B 1
H18A H 0.9705 0.4703 0.0146 0.171 Uiso 0.55(5) 1 calc PR B 1
H18B H 0.9360 0.3080 0.0173 0.171 Uiso 0.55(5) 1 calc PR B 1
C19 C 1.054(6) 0.363(5) -0.0364(16) 0.159(17) Uiso 0.55(5) 1 d P B 1
H19A H 0.9602 0.3543 -0.0546 0.238 Uiso 0.55(5) 1 calc PR B 1
H19B H 1.1180 0.2804 -0.0409 0.238 Uiso 0.55(5) 1 calc PR B 1
H19C H 1.1107 0.4463 -0.0467 0.238 Uiso 0.55(5) 1 calc PR B 1
C15A C 0.996(4) 0.288(3) 0.1319(9) 0.057(9) Uiso 0.45(5) 1 d P B 2
H15C H 1.0756 0.2143 0.1327 0.068 Uiso 0.45(5) 1 calc PR B 2
H15D H 0.8970 0.2389 0.1295 0.068 Uiso 0.45(5) 1 calc PR B 2
C16A C 1.014(7) 0.350(5) 0.0921(17) 0.137(19) Uiso 0.45(5) 1 d P B 2
H16C H 1.0958 0.4189 0.0990 0.165 Uiso 0.45(5) 1 calc PR B 2
H16D H 0.9195 0.4062 0.0894 0.165 Uiso 0.45(5) 1 calc PR B 2
C17A C 1.046(6) 0.314(5) 0.0436(16) 0.111(16) Uiso 0.45(5) 1 d P B 2
H17C H 0.9469 0.3028 0.0272 0.133 Uiso 0.45(5) 1 calc PR B 2
H17D H 1.0976 0.2219 0.0431 0.133 Uiso 0.45(5) 1 calc PR B 2
C18A C 1.143(9) 0.416(6) 0.016(2) 0.18(2) Uiso 0.45(5) 1 d P B 2
H18C H 1.2489 0.4211 0.0284 0.210 Uiso 0.45(5) 1 calc PR B 2
H18D H 1.0974 0.5106 0.0160 0.210 Uiso 0.45(5) 1 calc PR B 2
C19A C 1.136(8) 0.337(7) -0.039(2) 0.18(3) Uiso 0.45(5) 1 d P B 2
H19D H 1.1736 0.4030 -0.0620 0.277 Uiso 0.45(5) 1 calc PR B 2
H19E H 1.0302 0.3115 -0.0457 0.277 Uiso 0.45(5) 1 calc PR B 2
H19F H 1.2003 0.2537 -0.0385 0.277 Uiso 0.45(5) 1 calc PR B 2

loop_
_atom_site_aniso_label
_atom_site_aniso_U_11
_atom_site_aniso_U_22
_atom_site_aniso_U_33
_atom_site_aniso_U_23
_atom_site_aniso_U_13
_atom_site_aniso_U_12
P1 0.072(2) 0.0622(18) 0.085(2) -0.005(2) 0.000(2) -0.010(2)
F1 0.34(2) 0.233(13) 0.132(9) -0.063(9) 0.052(11) -0.194(14)
F2 0.219(11) 0.192(9) 0.115(7) -0.025(7) -0.028(7) -0.111(10)
F3 0.116(7) 0.253(12) 0.211(12) 0.020(12) 0.067(8) 0.036(10)
F4 0.177(11) 0.120(7) 0.303(17) 0.100(9) -0.002(12) 0.013(8)
F5 0.088(6) 0.219(12) 0.162(8) 0.001(9) 0.045(5) 0.008(7)
F6 0.171(9) 0.112(7) 0.241(12) 0.089(8) -0.043(9) -0.010(7)
N1 0.049(6) 0.066(6) 0.077(7) -0.003(6) 0.007(5) -0.001(5)
N2 0.075(8) 0.064(6) 0.085(8) 0.006(6) 0.014(7) 0.010(6)
C1 0.059(8) 0.064(8) 0.072(9) -0.008(8) 0.018(7) -0.016(7)
C2 0.064(8) 0.062(7) 0.051(6) 0.005(7) 0.012(8) -0.015(7)
C3 0.073(9) 0.092(9) 0.078(9) -0.005(10) 0.004(8) 0.000(9)
C4 0.066(9) 0.111(12) 0.079(10) 0.000(10) -0.003(7) -0.020(10)
C5 0.082(9) 0.067(7) 0.103(11) 0.003(8) -0.004(10) -0.022(9)
C6 0.072(9) 0.063(8) 0.083(10) 0.016(8) 0.001(9) 0.017(7)
C7 0.039(6) 0.067(7) 0.061(8) 0.006(7) 0.008(7) 0.008(6)
C8 0.045(7) 0.126(11) 0.102(11) -0.004(10) 0.003(7) 0.017(8)
C9 0.114(13) 0.171(15) 0.105(13) -0.004(12) -0.028(11) 0.061(13)
C10 0.136(14) 0.158(15) 0.071(10) -0.026(12) -0.015(10) -0.010(14)
C11 0.151(16) 0.182(18) 0.120(15) 0.001(16) -0.026(14) 0.062(16)
C12 0.18(2) 0.21(2) 0.096(14) 0.009(16) -0.014(14) -0.017(18)
C13 0.25(3) 0.27(2) 0.102(13) -0.008(19) -0.016(16) 0.02(3)
C14 0.113(12) 0.074(8) 0.117(12) -0.003(9) -0.005(10) 0.024(9)

loop_
_atom_type_symbol
_atom_type_description
_atom_type_scat_dispersion_real
_atom_type_scat_dispersion_imag
_atom_type_scat_source
C C 0.0033 0.0016 'International Tables Vol C Tables 4.2.6.8 and 6.1.1.4'
H H 0.0000 0.0000 'International Tables Vol C Tables 4.2.6.8 and 6.1.1.4'
N N 0.0061 0.0033 'International Tables Vol C Tables 4.2.6.8 and 6.1.1.4'
F F 0.0171 0.0103 'International Tables Vol C Tables 4.2.6.8 and 6.1.1.4'
P P 0.1023 0.0942 'International Tables Vol C Tables 4.2.6.8 and 6.1.1.4'

loop_
_geom_angle_atom_site_label_1
_geom_angle_atom_site_label_2
_geom_angle_atom_site_label_3
_geom_angle
F1 P1 F6 90.8(7)
F1 P1 F5 88.4(7)
F6 P1 F5 96.4(6)
F1 P1 F4 89.6(7)
F6 P1 F4 178.0(8)
F5 P1 F4 85.5(7)
F1 P1 F2 177.5(9)
F6 P1 F2 90.2(6)
F5 P1 F2 93.7(7)
F4 P1 F2 89.3(7)
F1 P1 F3 91.1(8)
F6 P1 F3 85.8(7)
F5 P1 F3 177.7(8)
F4 P1 F3 92.2(7)
F2 P1 F3 86.7(6)
C1 N1 C7 108.4(10)
C1 N1 C8 125.6(11)
C7 N1 C8 125.8(10)
C1 N2 C2 105.6(10)
C1 N2 C14 125.9(11)
C2 N2 C14 128.2(10)
N1 C1 N2 111.9(11)
C7 C2 N2 108.6(10)
C7 C2 C3 123.0(11)
N2 C2 C3 128.4(12)
C4 C3 C2 114.6(13)
C3 C4 C5 122.9(13)
C6 C5 C4 119.7(11)
C7 C6 C5 119.4(11)
C2 C7 C6 120.3(11)
C2 C7 N1 105.6(9)
C6 C7 N1 134.2(11)
N1 C8 C9 114.0(10)
C10 C9 C8 116.0(13)
C11 C10 C9 113.9(16)
C12 C11 C10 118.2(17)
C11 C12 C13 118(2)
N2 C14 C15A 113.4(14)
N2 C14 C15 109.1(19)
C15A C14 C15 28(2)
C16 C15 C14 139(4)
C15 C16 C17 127(4)
C16 C17 C18 126(4)
C17 C18 C19 123(4)
C16A C15A C14 128(3)
C15A C16A C17A 139(4)
C16A C17A C18A 116(4)
C17A C18A C19A 100(4)

loop_
_geom_bond_atom_site_label_1
_geom_bond_atom_site_label_2
_geom_bond_distance
P1 F1 1.488(11)
P1 F6 1.522(9)
P1 F5 1.527(8)
P1 F4 1.528(9)
P1 F2 1.537(9)
P1 F3 1.550(9)
N1 C1 1.301(13)
N1 C7 1.393(13)
N1 C8 1.460(13)
N2 C1 1.333(14)
N2 C2 1.392(13)
N2 C14 1.474(14)
C2 C7 1.363(13)
C2 C3 1.407(16)
C3 C4 1.401(17)
C4 C5 1.370(17)
C5 C6 1.386(16)
C6 C7 1.365(15)
C8 C9 1.493(18)
C9 C10 1.478(18)
C10 C11 1.48(2)
C11 C12 1.41(2)
C12 C13 1.48(2)
C14 C15A 1.47(3)
C14 C15 1.52(4)
C15 C16 1.19(5)
C16 C17 1.47(5)
C17 C18 1.45(8)
C18 C19 1.38(5)
C15A C16A 1.27(5)
C16A C17A 1.44(6)
C17A C18A 1.49(9)
C18A C19A 1.71(7)
